data_7112554
loop_
_publ_author_name
'Mougel, Victor'
'P\'ecaut, Jacques'
'Mazzanti, Marinella'

_publ_section_title
;
 New polynuclear U(IV)-U(V) complexes from U(IV) mediated uranyl(V)
 disproportionation.
;
_journal_issue 6
_journal_name_full 'Chemical communications (Cambridge, England)'
_journal_page_first 868
_journal_page_last 870
_journal_paper_doi 10.1039/c1cc16646h
_journal_volume 48
_journal_year 2012
_chemical_formula_sum 'C96 H104 N16 O13 U4'
_chemical_formula_weight 2642.07
_chemical_name_systematic
;
?
;
_space_group_IT_number 61
_symmetry_cell_setting orthorhombic
_symmetry_space_group_name_Hall '-P 2ac 2ab'
_symmetry_space_group_name_H-M 'P b c a'
_atom_sites_solution_hydrogens geom
_atom_sites_solution_primary direct
_atom_sites_solution_secondary difmap
_audit_creation_method SHELXL-97
_cell_angle_alpha 90.00
_cell_angle_beta 90.00
_cell_angle_gamma 90.00
_cell_formula_units_Z 4
_cell_length_a 27.5621(19)
_cell_length_b 10.9547(8)
_cell_length_c 30.626(3)
_cell_measurement_reflns_used 1075
_cell_measurement_temperature 150(2)
_cell_measurement_theta_max 28.8525
_cell_measurement_theta_min 3.3227
_cell_volume 9247.0(13)
_computing_cell_refinement
;
CrysAlisPro, Oxford Diffraction Ltd.,
Version 1.171.34.44 (release 25-10-2010 CrysAlis171 .NET)
(compiled Oct 25 2010,18:11:34)
;
_computing_data_collection
;
CrysAlisPro, Oxford Diffraction Ltd.,
Version 1.171.34.44 (release 25-10-2010 CrysAlis171 .NET)
(compiled Oct 25 2010,18:11:34)
;
_computing_data_reduction
;
CrysAlisPro, Oxford Diffraction Ltd.,
Version 1.171.34.44 (release 25-10-2010 CrysAlis171 .NET)
(compiled Oct 25 2010,18:11:34)
;
_computing_structure_refinement 'SHELXL-97 (Sheldrick, 1997)'
_computing_structure_solution 'SHELXS-97 (Sheldrick, 1990)'
_diffrn_ambient_temperature 150(2)
_diffrn_detector_area_resol_mean 15.9653
_diffrn_measured_fraction_theta_full 0.890
_diffrn_measured_fraction_theta_max 0.889
_diffrn_measurement_details
;
1 omega 7.00 34.00 1.0000 300.0000
omega____ theta____ kappa____ phi______ frames
- 16.8425 37.0000 -150.0000 27

2 omega 17.00 74.00 1.0000 300.0000
omega____ theta____ kappa____ phi______ frames
- 16.8425 37.0000 -60.0000 57

;
_diffrn_measurement_device_type 'Xcalibur, Sapphire3'
_diffrn_measurement_method '\w scans'
_diffrn_radiation_monochromator graphite
_diffrn_radiation_source 'fine-focus sealed tube'
_diffrn_radiation_type MoK\a
_diffrn_radiation_wavelength 0.71073
_diffrn_reflns_av_R_equivalents 0.1045
_diffrn_reflns_av_sigmaI/netI 0.2274
_diffrn_reflns_limit_h_max 21
_diffrn_reflns_limit_h_min -32
_diffrn_reflns_limit_k_max 13
_diffrn_reflns_limit_k_min -11
_diffrn_reflns_limit_l_max 38
_diffrn_reflns_limit_l_min -18
_diffrn_reflns_number 14335
_diffrn_reflns_theta_full 26.30
_diffrn_reflns_theta_max 26.37
_diffrn_reflns_theta_min 3.33
_exptl_absorpt_coefficient_mu 7.056
_exptl_absorpt_correction_T_max 0.9264
_exptl_absorpt_correction_T_min 0.3175
_exptl_absorpt_correction_type multi-scan
_exptl_absorpt_process_details
;
CrysAlisPro, Oxford Diffraction Ltd.,
Version 1.171.34.44 (release 25-10-2010 CrysAlis171 .NET)
(compiled Oct 25 2010,18:11:34)
Empirical absorption correction using spherical harmonics,
implemented in SCALE3 ABSPACK scaling algorithm.
;
_exptl_crystal_colour red
_exptl_crystal_density_diffrn 1.898
_exptl_crystal_density_method 'not measured'
_exptl_crystal_description needle
_exptl_crystal_F_000 5056
_exptl_crystal_size_max 0.21
_exptl_crystal_size_mid 0.04
_exptl_crystal_size_min 0.01
_refine_diff_density_max 2.427
_refine_diff_density_min -1.438
_refine_diff_density_rms 0.249
_refine_ls_extinction_method none
_refine_ls_goodness_of_fit_ref 1.007
_refine_ls_hydrogen_treatment constr
_refine_ls_matrix_type full
_refine_ls_number_parameters 585
_refine_ls_number_reflns 8400
_refine_ls_number_restraints 72
_refine_ls_restrained_S_all 1.004
_refine_ls_R_factor_all 0.1989
_refine_ls_R_factor_gt 0.0919
_refine_ls_shift/su_max 0.008
_refine_ls_shift/su_mean 0.001
_refine_ls_structure_factor_coef Fsqd
_refine_ls_weighting_details 'calc w=1/[\s^2^(Fo^2^)+(0.0328P)^2^+0.0000P] where P=(Fo^2^+2Fc^2^)/3'
_refine_ls_weighting_scheme calc
_refine_ls_wR_factor_gt 0.1396
_refine_ls_wR_factor_ref 0.1823
_reflns_number_gt 4068
_reflns_number_total 8400
_reflns_threshold_expression >2sigma(I)
_cod_data_source_file c1cc16646h.txt
_cod_data_source_block 2
_cod_original_cell_volume 9246.9(13)
_cod_database_code 7112554

loop_
_symmetry_equiv_pos_as_xyz
'x, y, z'
'-x+1/2, -y, z+1/2'
'-x, y+1/2, -z+1/2'
'x+1/2, -y+1/2, -z'
'-x, -y, -z'
'x-1/2, y, -z-1/2'
'x, -y-1/2, z-1/2'
'-x-1/2, y-1/2, z'

loop_
_atom_site_label
_atom_site_type_symbol
_atom_site_fract_x
_atom_site_fract_y
_atom_site_fract_z
_atom_site_U_iso_or_equiv
_atom_site_adp_type
_atom_site_occupancy
_atom_site_symmetry_multiplicity
_atom_site_calc_flag
_atom_site_refinement_flags
N22 N 0.3169(6) 0.4320(15) 0.1299(6) 0.032(4) Uani 1 1 d .
U1 U 0.45331(3) 0.55829(7) 0.04933(3) 0.0270(2) Uani 1 1 d .
U2 U 0.35522(3) 0.65562(7) 0.14624(3) 0.0293(2) Uani 1 1 d .
O1U O 0.4075(4) 0.6340(11) 0.1014(5) 0.031(4) Uani 1 1 d .
O2U O 0.5000 0.5000 0.0000 0.032(5) Uani 1 2 d S
O3U O 0.3062(5) 0.6666(12) 0.1856(5) 0.040(4) Uani 1 1 d .
O1 O 0.3900(5) 0.4708(12) 0.0152(5) 0.038(4) Uani 1 1 d .
O2 O 0.4611(5) 0.3772(12) 0.0836(5) 0.036(4) Uani 1 1 d .
N1 N 0.4203(6) 0.7077(16) -0.0106(7) 0.041(5) Uani 1 1 d .
N2 N 0.5025(6) 0.7685(14) 0.0459(6) 0.034(5) Uani 1 1 d .
N3 N 0.5325(5) 0.5623(14) 0.0983(5) 0.024(4) Uani 1 1 d U
C1 C 0.3586(7) 0.4787(17) -0.0185(8) 0.030(5) Uani 1 1 d .
C2 C 0.3265(7) 0.385(2) -0.0257(8) 0.043(7) Uani 1 1 d .
H2 H 0.3272 0.3147 -0.0076 0.051 Uiso 1 1 calc R
C3 C 0.2929(7) 0.393(2) -0.0598(9) 0.052(8) Uani 1 1 d .
H3 H 0.2721 0.3258 -0.0654 0.062 Uiso 1 1 calc R
C4 C 0.2890(7) 0.500(2) -0.0862(9) 0.055(8) Uani 1 1 d .
H4 H 0.2655 0.5072 -0.1087 0.067 Uiso 1 1 calc R
C5 C 0.3213(8) 0.592(2) -0.0770(8) 0.046(7) Uani 1 1 d .
H5 H 0.3199 0.6644 -0.0937 0.055 Uiso 1 1 calc R
C6 C 0.3557(7) 0.5825(18) -0.0443(7) 0.029(5) Uani 1 1 d .
C7 C 0.3874(7) 0.689(2) -0.0412(8) 0.040(6) Uani 1 1 d .
H7 H 0.3839 0.7505 -0.0629 0.048 Uiso 1 1 calc R
C8 C 0.4440(7) 0.829(2) -0.0145(8) 0.043(6) Uani 1 1 d .
H8A H 0.4276 0.8893 0.0047 0.052 Uiso 1 1 calc R
H8B H 0.4422 0.8589 -0.0449 0.052 Uiso 1 1 calc R
C9 C 0.4983(7) 0.8136(19) -0.0003(8) 0.045(7) Uani 1 1 d .
H9A H 0.5144 0.7550 -0.0201 0.054 Uiso 1 1 calc R
H9B H 0.5152 0.8930 -0.0030 0.054 Uiso 1 1 calc R
C10 C 0.4798(8) 0.8554(19) 0.0758(9) 0.059(8) Uani 1 1 d .
H10A H 0.4723 0.8144 0.1034 0.088 Uiso 1 1 calc R
H10B H 0.4498 0.8867 0.0627 0.088 Uiso 1 1 calc R
H10C H 0.5021 0.9234 0.0813 0.088 Uiso 1 1 calc R
C11 C 0.5531(7) 0.7436(18) 0.0536(9) 0.049(7) Uani 1 1 d .
H11A H 0.5717 0.8209 0.0537 0.059 Uiso 1 1 calc R
H11B H 0.5660 0.6912 0.0299 0.059 Uiso 1 1 calc R
C12 C 0.5591(7) 0.6774(18) 0.0988(8) 0.039(6) Uani 1 1 d .
H12A H 0.5939 0.6616 0.1045 0.047 Uiso 1 1 calc R
H12B H 0.5465 0.7302 0.1224 0.047 Uiso 1 1 calc R
C13 C 0.5509(8) 0.471(2) 0.1220(7) 0.042(6) Uani 1 1 d .
H13 H 0.5803 0.4872 0.1371 0.051 Uiso 1 1 calc R
C14 C 0.5314(7) 0.3513(19) 0.1269(7) 0.033(5) Uani 1 1 d .
C15 C 0.5583(7) 0.2781(16) 0.1552(8) 0.039(6) Uani 1 1 d .
H15 H 0.5874 0.3092 0.1676 0.046 Uiso 1 1 calc R
C16 C 0.5439(8) 0.164(2) 0.1654(8) 0.051(7) Uani 1 1 d .
H16 H 0.5631 0.1137 0.1838 0.061 Uiso 1 1 calc R
C17 C 0.4994(7) 0.1200(18) 0.1480(8) 0.035(6) Uani 1 1 d .
H17 H 0.4877 0.0416 0.1560 0.043 Uiso 1 1 calc R
C18 C 0.4732(7) 0.1916(18) 0.1194(7) 0.031(5) Uani 1 1 d U
H18 H 0.4445 0.1602 0.1065 0.037 Uiso 1 1 calc R
C19 C 0.4883(8) 0.309(2) 0.1093(8) 0.039(6) Uani 1 1 d .
O21 O 0.3439(4) 0.8499(12) 0.1217(4) 0.029(3) Uani 1 1 d U
O22 O 0.4091(5) 0.7323(12) 0.1936(5) 0.043(4) Uani 1 1 d .
N21 N 0.3009(5) 0.6543(14) 0.0787(6) 0.027(4) Uani 1 1 d U
N23 N 0.4013(6) 0.4784(14) 0.1843(6) 0.037(5) Uani 1 1 d .
C21 C 0.3424(6) 0.9040(17) 0.0845(6) 0.018(4) Uani 1 1 d U
C22 C 0.3605(7) 1.0243(18) 0.0804(8) 0.033(5) Uani 1 1 d .
H22 H 0.3733 1.0631 0.1057 0.040 Uiso 1 1 calc R
C23 C 0.3605(8) 1.087(2) 0.0424(8) 0.040(6) Uani 1 1 d .
H23 H 0.3740 1.1665 0.0413 0.048 Uiso 1 1 calc R
C24 C 0.3408(8) 1.035(2) 0.0049(8) 0.046(7) Uani 1 1 d .
H24 H 0.3409 1.0788 -0.0219 0.056 Uiso 1 1 calc R
C25 C 0.3210(7) 0.9190(19) 0.0069(9) 0.040(6) Uani 1 1 d .
H25 H 0.3053 0.8859 -0.0180 0.048 Uiso 1 1 calc R
C26 C 0.3237(6) 0.8499(18) 0.0452(7) 0.024(5) Uani 1 1 d U
C27 C 0.3000(6) 0.7305(17) 0.0465(8) 0.031(5) Uani 1 1 d U
H27 H 0.2824 0.7066 0.0212 0.038 Uiso 1 1 calc R
C28 C 0.2714(7) 0.5389(17) 0.0712(7) 0.032(5) Uani 1 1 d U
H28A H 0.2413 0.5414 0.0888 0.038 Uiso 1 1 calc R
H28B H 0.2623 0.5323 0.0400 0.038 Uiso 1 1 calc R
C29 C 0.3015(8) 0.432(2) 0.0842(9) 0.054(8) Uani 1 1 d .
H29A H 0.2827 0.3567 0.0785 0.065 Uiso 1 1 calc R
H29B H 0.3307 0.4298 0.0654 0.065 Uiso 1 1 calc R
C30 C 0.2746(6) 0.4090(17) 0.1597(7) 0.034(6) Uani 1 1 d U
H30A H 0.2612 0.3278 0.1538 0.051 Uiso 1 1 calc R
H30B H 0.2496 0.4709 0.1546 0.051 Uiso 1 1 calc R
H30C H 0.2854 0.4132 0.1902 0.051 Uiso 1 1 calc R
C31 C 0.3556(7) 0.3422(19) 0.1387(8) 0.044(6) Uani 1 1 d .
H31A H 0.3804 0.3488 0.1154 0.053 Uiso 1 1 calc R
H31B H 0.3415 0.2593 0.1371 0.053 Uiso 1 1 calc R
C32 C 0.3802(8) 0.3564(19) 0.1821(8) 0.046(7) Uani 1 1 d .
H32A H 0.3565 0.3453 0.2060 0.055 Uiso 1 1 calc R
H32B H 0.4060 0.2941 0.1853 0.055 Uiso 1 1 calc R
C33 C 0.4467(8) 0.4833(18) 0.1973(7) 0.033(5) Uani 1 1 d U
H33 H 0.4626 0.4079 0.2030 0.039 Uiso 1 1 calc R
C34 C 0.4749(9) 0.595(2) 0.2038(8) 0.046(7) Uani 1 1 d .
C35 C 0.5241(9) 0.581(2) 0.2134(8) 0.049(7) Uani 1 1 d .
H35 H 0.5369 0.5006 0.2154 0.059 Uiso 1 1 calc R
C36 C 0.5554(9) 0.679(2) 0.2201(9) 0.055(7) Uani 1 1 d .
H36 H 0.5887 0.6679 0.2269 0.066 Uiso 1 1 calc R
C37 C 0.5348(8) 0.796(2) 0.2164(6) 0.040(6) Uani 1 1 d .
H37 H 0.5553 0.8649 0.2195 0.048 Uiso 1 1 calc R
C38 C 0.4872(8) 0.814(2) 0.2087(8) 0.044(7) Uani 1 1 d .
H38 H 0.4748 0.8949 0.2080 0.053 Uiso 1 1 calc R
C39 C 0.4553(7) 0.7143(18) 0.2015(6) 0.027(5) Uani 1 1 d U
C53 C 0.6971(9) 0.597(2) 0.2708(10) 0.060(9) Uani 1 1 d .
H53 H 0.7131 0.6388 0.2940 0.072 Uiso 1 1 calc R
C52 C 0.6998(9) 0.631(3) 0.2285(8) 0.052(7) Uani 1 1 d .
H52 H 0.7175 0.7029 0.2221 0.063 Uiso 1 1 calc R
C51 C 0.6793(10) 0.571(2) 0.1942(9) 0.064(9) Uani 1 1 d .
H51 H 0.6848 0.5988 0.1652 0.076 Uiso 1 1 calc R
C54 C 0.6681(8) 0.495(2) 0.2765(8) 0.043(6) Uani 1 1 d U
H54 H 0.6624 0.4651 0.3051 0.052 Uiso 1 1 calc R
C55 C 0.6473(9) 0.437(2) 0.2410(9) 0.052(7) Uani 1 1 d .
H55 H 0.6286 0.3660 0.2462 0.062 Uiso 1 1 calc R
N51 N 0.6521(7) 0.475(2) 0.2011(7) 0.055(6) Uani 1 1 d .
C44 C 0.6730(9) 0.082(4) 0.2061(11) 0.084(12) Uani 1 1 d .
H44 H 0.6807 0.1132 0.2341 0.101 Uiso 1 1 calc R
N41 N 0.6701(9) 0.113(3) 0.1284(10) 0.088(10) Uani 1 1 d .
C41 C 0.6591(11) 0.000(3) 0.1253(11) 0.071(9) Uani 1 1 d .
H41 H 0.6541 -0.0323 0.0968 0.085 Uiso 1 1 calc R
C45 C 0.6760(10) 0.152(3) 0.1684(11) 0.064(8) Uani 1 1 d .
H45 H 0.6828 0.2363 0.1722 0.077 Uiso 1 1 calc R
C42 C 0.6539(10) -0.080(3) 0.1596(11) 0.069(9) Uani 1 1 d .
H42 H 0.6472 -0.1636 0.1550 0.083 Uiso 1 1 calc R
C43 C 0.6587(11) -0.034(4) 0.2001(12) 0.086(13) Uani 1 1 d .
H43 H 0.6519 -0.0839 0.2247 0.104 Uiso 1 1 calc R

loop_
_atom_site_aniso_label
_atom_site_aniso_U_11
_atom_site_aniso_U_22
_atom_site_aniso_U_33
_atom_site_aniso_U_23
_atom_site_aniso_U_13
_atom_site_aniso_U_12
N22 0.042(11) 0.024(10) 0.029(10) 0.009(10) 0.006(10) -0.018(8)
U1 0.0273(4) 0.0216(4) 0.0321(4) -0.0015(5) 0.0039(4) 0.0007(3)
U2 0.0300(4) 0.0228(4) 0.0350(4) -0.0026(5) 0.0048(5) 0.0003(4)
O1U 0.034(8) 0.017(7) 0.042(9) 0.008(8) 0.007(7) 0.004(6)
O2U 0.026(11) 0.026(11) 0.045(14) 0.011(12) 0.007(11) -0.008(9)
O3U 0.041(9) 0.024(8) 0.055(10) 0.015(9) 0.003(8) 0.003(7)
O1 0.039(9) 0.027(9) 0.046(10) 0.012(8) -0.023(8) 0.007(7)
O2 0.028(8) 0.038(9) 0.042(9) 0.002(8) 0.005(8) -0.003(6)
N1 0.029(11) 0.035(12) 0.059(14) -0.010(12) 0.006(11) 0.008(8)
N2 0.043(11) 0.013(9) 0.047(12) 0.001(10) 0.030(11) 0.003(8)
N3 0.028(7) 0.011(6) 0.034(8) -0.009(7) 0.005(7) -0.003(6)
C1 0.030(12) 0.016(11) 0.044(14) 0.007(12) 0.005(13) -0.005(9)
C2 0.033(13) 0.044(15) 0.051(16) 0.000(14) -0.007(13) -0.018(11)
C3 0.014(12) 0.068(18) 0.07(2) -0.021(17) -0.013(14) -0.001(11)
C4 0.015(12) 0.08(2) 0.07(2) 0.005(19) -0.020(14) 0.014(12)
C5 0.039(15) 0.063(19) 0.035(14) -0.007(15) 0.018(14) 0.012(12)
C6 0.028(11) 0.030(13) 0.028(12) -0.002(12) 0.002(12) 0.011(9)
C7 0.029(12) 0.041(15) 0.049(16) -0.014(14) 0.003(13) 0.017(10)
C8 0.024(12) 0.050(16) 0.056(15) 0.000(15) 0.011(12) 0.011(11)
C9 0.037(13) 0.024(13) 0.075(19) 0.024(15) 0.005(14) -0.013(10)
C10 0.068(17) 0.025(13) 0.08(2) 0.006(16) 0.039(17) -0.022(12)
C11 0.024(12) 0.030(12) 0.09(2) 0.000(16) -0.001(15) -0.022(10)
C12 0.022(11) 0.028(13) 0.067(17) -0.020(14) -0.021(12) 0.011(9)
C13 0.028(12) 0.054(16) 0.044(14) 0.022(14) -0.019(13) -0.002(11)
C14 0.043(13) 0.027(12) 0.028(12) 0.014(12) 0.002(11) -0.012(10)
C15 0.039(13) 0.007(10) 0.070(18) -0.006(13) 0.004(14) -0.001(9)
C16 0.053(15) 0.049(16) 0.052(16) 0.017(15) -0.022(14) -0.021(13)
C17 0.035(12) 0.022(12) 0.049(14) 0.010(13) 0.001(13) 0.000(9)
C18 0.028(8) 0.032(9) 0.032(9) 0.013(8) -0.001(7) -0.005(7)
C19 0.044(15) 0.034(14) 0.037(14) 0.004(13) -0.007(13) -0.003(11)
O21 0.038(7) 0.023(6) 0.027(6) 0.015(6) 0.001(6) -0.007(5)
O22 0.056(10) 0.026(9) 0.048(10) -0.001(9) -0.012(9) 0.014(7)
N21 0.028(7) 0.020(7) 0.032(8) 0.006(7) -0.001(7) 0.002(6)
N23 0.052(12) 0.020(10) 0.040(11) 0.000(10) 0.021(11) 0.002(8)
C21 0.015(6) 0.021(6) 0.018(6) -0.004(5) 0.003(5) 0.005(4)
C22 0.031(12) 0.026(12) 0.041(13) -0.010(12) -0.008(12) 0.003(9)
C23 0.043(14) 0.033(14) 0.044(15) -0.007(13) 0.009(14) -0.008(10)
C24 0.053(16) 0.055(18) 0.031(13) -0.003(14) -0.017(13) 0.013(13)
C25 0.032(13) 0.028(13) 0.060(17) -0.017(14) -0.011(13) 0.005(10)
C26 0.016(7) 0.031(8) 0.026(8) -0.002(8) 0.010(7) 0.005(7)
C27 0.021(8) 0.031(8) 0.042(9) -0.008(8) 0.005(8) -0.004(7)
C28 0.035(8) 0.027(8) 0.034(9) -0.001(8) 0.001(8) -0.015(7)
C29 0.035(14) 0.036(15) 0.09(2) -0.018(18) -0.008(16) 0.006(11)
C30 0.024(8) 0.031(9) 0.048(10) -0.007(8) 0.014(8) 0.004(7)
C31 0.033(12) 0.028(12) 0.071(18) -0.009(16) -0.009(14) -0.005(11)
C32 0.056(16) 0.017(12) 0.065(18) 0.015(15) 0.004(15) -0.011(11)
C33 0.035(9) 0.026(8) 0.037(9) 0.001(8) 0.011(8) 0.010(7)
C34 0.064(17) 0.028(14) 0.048(16) -0.005(14) -0.009(15) 0.014(12)
C35 0.056(16) 0.043(16) 0.048(16) -0.024(15) 0.005(15) -0.002(12)
C36 0.046(15) 0.050(17) 0.068(19) -0.010(17) -0.013(15) -0.010(13)
C37 0.045(16) 0.060(17) 0.015(11) 0.001(13) 0.010(12) -0.012(12)
C38 0.041(14) 0.035(14) 0.057(16) 0.017(14) -0.023(14) -0.014(11)
C39 0.028(8) 0.032(9) 0.020(8) 0.002(8) 0.010(8) -0.005(7)
C53 0.044(16) 0.055(19) 0.08(2) -0.020(18) -0.039(17) 0.005(13)
C52 0.065(18) 0.06(2) 0.032(14) -0.016(16) 0.017(14) 0.004(14)
C51 0.11(2) 0.029(15) 0.052(18) 0.001(16) 0.049(18) 0.006(15)
C54 0.044(9) 0.045(10) 0.041(10) 0.002(8) -0.021(8) 0.001(8)
C55 0.068(17) 0.025(13) 0.063(17) 0.020(15) -0.009(17) -0.008(13)
N51 0.053(14) 0.053(15) 0.060(15) 0.024(14) -0.020(14) 0.000(11)
C44 0.036(17) 0.15(4) 0.06(2) 0.02(3) -0.022(17) 0.004(19)
N41 0.075(19) 0.10(3) 0.09(2) 0.04(2) -0.025(18) 0.022(16)
C41 0.12(3) 0.036(16) 0.055(19) 0.008(19) -0.01(2) 0.012(18)
C45 0.058(19) 0.07(2) 0.07(2) 0.01(2) 0.011(18) 0.019(16)
C42 0.07(2) 0.046(18) 0.09(2) -0.01(2) -0.01(2) 0.013(14)
C43 0.07(2) 0.13(4) 0.06(2) 0.06(3) 0.01(2) -0.02(2)

loop_
_atom_type_symbol
_atom_type_description
_atom_type_scat_dispersion_real
_atom_type_scat_dispersion_imag
_atom_type_scat_source
C C 0.0033 0.0016 'International Tables Vol C Tables 4.2.6.8 and 6.1.1.4'
H H 0.0000 0.0000 'International Tables Vol C Tables 4.2.6.8 and 6.1.1.4'
N N 0.0061 0.0033 'International Tables Vol C Tables 4.2.6.8 and 6.1.1.4'
O O 0.0106 0.0060 'International Tables Vol C Tables 4.2.6.8 and 6.1.1.4'
U U -9.6767 9.6646 'International Tables Vol C Tables 4.2.6.8 and 6.1.1.4'

loop_
_exptl_crystal_face_index_h
_exptl_crystal_face_index_k
_exptl_crystal_face_index_l
_exptl_crystal_face_perp_dist
_exptl_oxdiff_crystal_face_indexfrac_h
_exptl_oxdiff_crystal_face_indexfrac_k
_exptl_oxdiff_crystal_face_indexfrac_l
_exptl_oxdiff_crystal_face_x
_exptl_oxdiff_crystal_face_y
_exptl_oxdiff_crystal_face_z
1 0 0 0.0046 1.0000 0.0000 -0.0000 -0.0055 -0.0005 0.0251
-1 0 0 0.0106 -1.0000 -0.0000 0.0000 0.0055 0.0005 -0.0251
-1 -1 0 0.0958 -1.0000 -1.0000 -0.0000 -0.0453 0.0393 -0.0354
1 1 0 0.0948 1.0000 1.0000 0.0000 0.0453 -0.0393 0.0354
-1 0 1 0.0097 -1.0000 -0.0000 1.0000 0.0190 0.0190 -0.0219
1 0 -1 0.0017 1.0000 0.0000 -1.0000 -0.0190 -0.0190 0.0219

loop_
_geom_angle_atom_site_label_1
_geom_angle_atom_site_label_2
_geom_angle_atom_site_label_3
_geom_angle
_geom_angle_site_symmetry_1
C29 N22 C31 112.7(18) .
C29 N22 C30 110.8(17) .
C31 N22 C30 109.8(16) .
C29 N22 U2 106.8(13) .
C31 N22 U2 106.7(12) .
C30 N22 U2 110.0(12) .
O2U U1 O1U 175.3(3) .
O2U U1 O1 90.7(4) .
O1U U1 O1 93.0(5) .
O2U U1 O2 90.5(3) .
O1U U1 O2 92.8(5) .
O1 U1 O2 85.1(5) .
O2U U1 N1 84.1(4) .
O1U U1 N1 94.2(5) .
O1 U1 N1 70.8(5) .
O2 U1 N1 155.2(6) .
O2U U1 N3 84.6(3) .
O1U U1 N3 93.2(5) .
O1 U1 N3 155.5(5) .
O2 U1 N3 70.9(5) .
N1 U1 N3 132.2(5) .
O2U U1 N2 85.5(4) .
O1U U1 N2 89.7(5) .
O1 U1 N2 137.9(5) .
O2 U1 N2 136.7(5) .
N1 U1 N2 67.1(6) .
N3 U1 N2 65.8(5) .
O3U U2 O1U 176.5(6) .
O3U U2 O22 92.2(6) .
O1U U2 O22 90.7(5) .
O3U U2 O21 93.2(5) .
O1U U2 O21 89.0(5) .
O22 U2 O21 87.4(5) .
O3U U2 N21 95.9(6) .
O1U U2 N21 82.3(5) .
O22 U2 N21 156.3(5) .
O21 U2 N21 70.0(5) .
O3U U2 N23 96.6(6) .
O1U U2 N23 82.4(5) .
O22 U2 N23 70.5(5) .
O21 U2 N23 156.0(5) .
N21 U2 N23 130.2(5) .
O3U U2 N22 83.8(6) .
O1U U2 N22 92.7(5) .
O22 U2 N22 135.7(5) .
O21 U2 N22 136.8(5) .
N21 U2 N22 67.5(5) .
N23 U2 N22 66.3(6) .
U2 O1U U1 162.8(7) .
U1 O2U U1 180.00(4) 5_665
C1 O1 U1 145.7(12) .
C19 O2 U1 146.2(13) .
C7 N1 C8 112.5(19) .
C7 N1 U1 129.8(15) .
C8 N1 U1 117.5(14) .
C11 N2 C10 115.9(19) .
C11 N2 C9 106.9(17) .
C10 N2 C9 110.0(17) .
C11 N2 U1 108.7(11) .
C10 N2 U1 108.6(11) .
C9 N2 U1 106.3(12) .
C13 N3 C12 116.9(17) .
C13 N3 U1 127.4(13) .
C12 N3 U1 115.7(12) .
O1 C1 C2 119(2) .
O1 C1 C6 121.7(18) .
C2 C1 C6 119(2) .
C1 C2 C3 120(2) .
C2 C3 C4 122(2) .
C5 C4 C3 116(2) .
C4 C5 C6 123(2) .
C5 C6 C1 121(2) .
C5 C6 C7 114(2) .
C1 C6 C7 126(2) .
N1 C7 C6 125(2) .
N1 C8 C9 107.4(16) .
N2 C9 C8 111.8(17) .
N2 C11 C12 109.4(17) .
N3 C12 C11 109.7(17) .
N3 C13 C14 127(2) .
C19 C14 C15 120.2(19) .
C19 C14 C13 126(2) .
C15 C14 C13 113.2(19) .
C16 C15 C14 121(2) .
C15 C16 C17 119(2) .
C18 C17 C16 119.8(19) .
C19 C18 C17 121(2) .
O2 C19 C18 119(2) .
O2 C19 C14 122(2) .
C18 C19 C14 119(2) .
C21 O21 U2 136.8(12) .
C39 O22 U2 135.0(13) .
C27 N21 C28 114.2(17) .
C27 N21 U2 128.8(13) .
C28 N21 U2 116.2(12) .
C33 N23 C32 115.5(18) .
C33 N23 U2 124.8(13) .
C32 N23 U2 118.1(14) .
O21 C21 C22 119.9(18) .
O21 C21 C26 124.3(17) .
C22 C21 C26 115.8(18) .
C23 C22 C21 123(2) .
C22 C23 C24 120(2) .
C25 C24 C23 119(2) .
C24 C25 C26 121(2) .
C25 C26 C21 119.9(18) .
C25 C26 C27 119(2) .
C21 C26 C27 120.4(19) .
N21 C27 C26 126(2) .
C29 C28 N21 108.3(16) .
N22 C29 C28 115(2) .
N22 C31 C32 114.8(19) .
N23 C32 C31 108.4(19) .
N23 C33 C34 125.6(19) .
C35 C34 C39 119(2) .
C35 C34 C33 117(2) .
C39 C34 C33 124(2) .
C36 C35 C34 123(2) .
C35 C36 C37 116(2) .
C38 C37 C36 123(2) .
C37 C38 C39 121(2) .
O22 C39 C34 121.2(19) .
O22 C39 C38 120.9(19) .
C34 C39 C38 118(2) .
C52 C53 C54 112(3) .
C53 C52 C51 126(3) .
N51 C51 C52 120(3) .
C53 C54 C55 121(2) .
N51 C55 C54 124(2) .
C55 N51 C51 118(2) .
C43 C44 C45 115(3) .
C41 N41 C45 114(3) .
N41 C41 C42 126(3) .
N41 C45 C44 126(4) .
C43 C42 C41 117(3) .
C44 C43 C42 121(3) .

loop_
_geom_bond_atom_site_label_1
_geom_bond_atom_site_label_2
_geom_bond_distance
_geom_bond_site_symmetry_2
N22 C29 1.46(3) .
N22 C31 1.48(2) .
N22 C30 1.50(2) .
N22 U2 2.714(16) .
U1 O2U 2.0848(8) .
U1 O1U 2.198(13) .
U1 O1 2.250(14) .
U1 O2 2.254(14) .
U1 N1 2.62(2) .
U1 N3 2.648(15) .
U1 N2 2.675(15) .
U2 O3U 1.816(14) .
U2 O1U 2.003(13) .
U2 O22 2.240(15) .
U2 O21 2.278(13) .
U2 N21 2.552(16) .
U2 N23 2.596(17) .
O2U U1 2.0848(8) 5_665
O1 C1 1.35(2) .
O2 C19 1.32(2) .
N1 C7 1.32(3) .
N1 C8 1.49(2) .
N2 C11 1.44(2) .
N2 C10 1.46(3) .
N2 C9 1.50(3) .
N3 C13 1.34(2) .
N3 C12 1.46(2) .
C1 C2 1.37(3) .
C1 C6 1.39(3) .
C2 C3 1.40(3) .
C3 C4 1.43(3) .
C4 C5 1.37(3) .
C5 C6 1.38(3) .
C6 C7 1.46(3) .
C8 C9 1.57(3) .
C11 C12 1.57(3) .
C13 C14 1.42(3) .
C14 C19 1.39(3) .
C14 C15 1.39(3) .
C15 C16 1.35(3) .
C16 C17 1.42(3) .
C17 C18 1.38(3) .
C18 C19 1.38(3) .
O21 C21 1.28(2) .
O22 C39 1.31(2) .
N21 C27 1.29(2) .
N21 C28 1.52(2) .
N23 C33 1.32(2) .
N23 C32 1.46(2) .
C21 C22 1.41(2) .
C21 C26 1.44(2) .
C22 C23 1.35(3) .
C23 C24 1.39(3) .
C24 C25 1.38(3) .
C25 C26 1.40(3) .
C26 C27 1.46(2) .
C28 C29 1.49(3) .
C31 C32 1.50(3) .
C33 C34 1.46(3) .
C34 C35 1.40(3) .
C34 C39 1.42(3) .
C35 C36 1.40(3) .
C36 C37 1.40(3) .
C37 C38 1.35(3) .
C38 C39 1.42(3) .
C53 C52 1.35(3) .
C53 C54 1.38(3) .
C52 C51 1.36(3) .
C51 N51 1.31(3) .
C54 C55 1.38(3) .
C55 N51 1.30(3) .
C44 C43 1.34(4) .
C44 C45 1.39(4) .
N41 C41 1.29(3) .
N41 C45 1.31(4) .
C41 C42 1.37(4) .
C42 C43 1.34(4) .
